data_4309109
loop_
_publ_author_name
'Louise Natrajan'
'Jacques P\'ecaut'
'Marinella Mazzanti'
'Colette LeBrun'

_publ_section_title
;
Controlled Hydrolysis of Lanthanide Complexes of the N-Donor Tripod
Tris(2-pyridylmethyl)amine versus Bisligand Complex Formation
;
_journal_name_full 'Inorganic Chemistry'
_journal_page_first 4756
_journal_page_last 4765
_journal_paper_doi 10.1021/ic0502224
_journal_volume 44
_journal_year 2005
_chemical_formula_sum 'C21 H22 Eu F9 N4 O11 S3'
_chemical_formula_weight 925.57
_chemical_name_systematic
; 
 ? 
;
_space_group_IT_number 2
_symmetry_cell_setting triclinic
_symmetry_space_group_name_Hall '-P 1'
_symmetry_space_group_name_H-M 'P -1'
_atom_sites_solution_hydrogens geom
_atom_sites_solution_primary direct
_atom_sites_solution_secondary difmap
_audit_creation_method SHELXL-97
_cell_angle_alpha 74.694(3)
_cell_angle_beta 88.535(2)
_cell_angle_gamma 76.139(2)
_cell_formula_units_Z 2
_cell_length_a 10.4864(14)
_cell_length_b 11.5840(16)
_cell_length_c 13.948(2)
_cell_measurement_temperature 223(2)
_cell_volume 1585.4(4)
_computing_cell_refinement 'Bruker SMART'
_computing_data_collection 'Bruker SMART'
_computing_data_reduction 'Bruker SAINT'
_computing_molecular_graphics 'Bruker SHELXTL'
_computing_publication_material 'Bruker SHELXTL'
_computing_structure_refinement 'SHELXL-97 (Sheldrick, 1997)'
_computing_structure_solution 'SHELXS-97 (Sheldrick, 1990)'
_diffrn_ambient_temperature 223(2)
_diffrn_measured_fraction_theta_full 0.992
_diffrn_measured_fraction_theta_max 0.992
_diffrn_measurement_device_type 'CCD area detector'
_diffrn_measurement_method 'phi and omega scans'
_diffrn_radiation_monochromator graphite
_diffrn_radiation_source 'fine-focus sealed tube'
_diffrn_radiation_type MoK\a
_diffrn_radiation_wavelength 0.71073
_diffrn_reflns_av_R_equivalents 0.0139
_diffrn_reflns_av_sigmaI/netI 0.0240
_diffrn_reflns_limit_h_max 11
_diffrn_reflns_limit_h_min -11
_diffrn_reflns_limit_k_max 12
_diffrn_reflns_limit_k_min -11
_diffrn_reflns_limit_l_max 13
_diffrn_reflns_limit_l_min -15
_diffrn_reflns_number 7258
_diffrn_reflns_theta_full 23.32
_diffrn_reflns_theta_max 23.32
_diffrn_reflns_theta_min 1.51
_exptl_absorpt_coefficient_mu 2.290
_exptl_absorpt_correction_type none
_exptl_crystal_density_diffrn 1.939
_exptl_crystal_density_meas 0
_exptl_crystal_density_method 'not measured'
_exptl_crystal_F_000 912
_exptl_crystal_size_max 0.50
_exptl_crystal_size_mid 0.10
_exptl_crystal_size_min 0.10
_refine_diff_density_max 0.732
_refine_diff_density_min -0.403
_refine_diff_density_rms 0.068
_refine_ls_extinction_method none
_refine_ls_goodness_of_fit_ref 1.068
_refine_ls_hydrogen_treatment mixed
_refine_ls_matrix_type full
_refine_ls_number_parameters 530
_refine_ls_number_reflns 4563
_refine_ls_number_restraints 0
_refine_ls_restrained_S_all 1.068
_refine_ls_R_factor_all 0.0230
_refine_ls_R_factor_gt 0.0210
_refine_ls_shift/su_max 0.001
_refine_ls_shift/su_mean 0.000
_refine_ls_structure_factor_coef Fsqd
_refine_ls_weighting_details 'calc w=1/[\s^2^(Fo^2^)+(0.0258P)^2^+1.5215P] where P=(Fo^2^+2Fc^2^)/3'
_refine_ls_weighting_scheme calc
_refine_ls_wR_factor_gt 0.0501
_refine_ls_wR_factor_ref 0.0520
_reflns_number_gt 4324
_reflns_number_total 4563
_reflns_threshold_expression >2sigma(I)
_cod_data_source_file ic0502224si20050211_013138_7.cif
_cod_data_source_block struc_[Eu(tpa)(OTf)3(H2O)2],7.
_cod_depositor_comments
;
The following automatic conversions were performed:
'_symmetry_cell_setting' value 'Triclinic' changed to 'triclinic'
according to '/home/saulius/struct/CIF-dictionaries/cif_core.dic'
dictionary named 'cif_core.dic' version 2.4.1 from 2010-06-29.

Automatic conversion script
Id: cif_fix_enum 1527 2010-12-29 10:47:43Z saulius 
;
_cod_database_code 4309109

loop_
_symmetry_equiv_pos_as_xyz
'x, y, z'
'-x, -y, -z'

loop_
_atom_site_label
_atom_site_type_symbol
_atom_site_fract_x
_atom_site_fract_y
_atom_site_fract_z
_atom_site_U_iso_or_equiv
_atom_site_adp_type
_atom_site_occupancy
_atom_site_symmetry_multiplicity
_atom_site_calc_flag
_atom_site_refinement_flags
_atom_site_disorder_assembly
_atom_site_disorder_group
Eu Eu 0.694626(14) 0.935673(14) 0.743151(11) 0.01967(7) Uani 1 1 d . . .
O1 O 0.5213(3) 0.9759(3) 0.8608(2) 0.0345(6) Uani 1 1 d . . .
H1O1 H 0.458(5) 1.004(4) 0.850(3) 0.043(16) Uiso 1 1 d . . .
H2O1 H 0.517(5) 0.929(5) 0.918(4) 0.08(2) Uiso 1 1 d . . .
O2 O 0.6774(3) 0.9516(3) 0.5674(2) 0.0388(7) Uani 1 1 d . . .
H1O2 H 0.675(4) 1.008(4) 0.527(3) 0.031(12) Uiso 1 1 d . . .
H2O2 H 0.662(4) 0.905(4) 0.540(3) 0.035(12) Uiso 1 1 d . . .
N1 N 0.7723(3) 1.0670(2) 0.8419(2) 0.0274(6) Uani 1 1 d . . .
N2 N 0.8208(3) 1.0961(2) 0.63092(19) 0.0250(6) Uani 1 1 d . . .
N3 N 0.8272(2) 0.7240(2) 0.7139(2) 0.0252(6) Uani 1 1 d . . .
N4 N 0.9508(2) 0.8778(2) 0.77569(19) 0.0235(6) Uani 1 1 d . . .
C1 C 0.9929(4) 0.9357(4) 0.8489(3) 0.0358(9) Uani 1 1 d . . .
H1A H 0.991(4) 0.876(4) 0.918(3) 0.054(12) Uiso 1 1 d . . .
H1B H 1.079(4) 0.944(4) 0.838(3) 0.048(12) Uiso 1 1 d . . .
C2 C 0.9033(3) 1.0567(3) 0.8522(2) 0.0289(8) Uani 1 1 d . . .
C3 C 0.9514(4) 1.1482(4) 0.8745(3) 0.0383(9) Uani 1 1 d . . .
H3 H 1.043(4) 1.142(3) 0.877(3) 0.038(10) Uiso 1 1 d . . .
C4 C 0.8652(4) 1.2511(4) 0.8895(3) 0.0435(10) Uani 1 1 d . . .
H4 H 0.896(4) 1.319(4) 0.900(3) 0.045(11) Uiso 1 1 d . . .
C5 C 0.7322(4) 1.2598(4) 0.8833(3) 0.0469(10) Uani 1 1 d . . .
H5 H 0.671(4) 1.320(4) 0.896(3) 0.051(13) Uiso 1 1 d . . .
C6 C 0.6904(4) 1.1670(4) 0.8585(3) 0.0365(9) Uani 1 1 d . . .
H6 H 0.602(4) 1.171(3) 0.853(3) 0.040(11) Uiso 1 1 d . . .
C7 C 1.0076(3) 0.9207(3) 0.6777(3) 0.0303(8) Uani 1 1 d . . .
H7A H 0.989(3) 0.872(3) 0.638(2) 0.018(8) Uiso 1 1 d . . .
H7B H 1.099(4) 0.908(3) 0.682(2) 0.029(9) Uiso 1 1 d . . .
C8 C 0.9522(3) 1.0550(3) 0.6294(2) 0.0252(7) Uani 1 1 d . . .
C9 C 1.0324(4) 1.1305(4) 0.5836(3) 0.0369(9) Uani 1 1 d . . .
H9 H 1.121(4) 1.095(4) 0.589(3) 0.052(12) Uiso 1 1 d . . .
C10 C 0.9774(4) 1.2503(4) 0.5337(3) 0.0411(10) Uani 1 1 d . . .
H10 H 1.027(4) 1.302(4) 0.500(3) 0.055(12) Uiso 1 1 d . . .
C11 C 0.8437(4) 1.2927(4) 0.5320(3) 0.0377(9) Uani 1 1 d . . .
H11 H 0.801(4) 1.374(4) 0.499(3) 0.040(11) Uiso 1 1 d . . .
C12 C 0.7698(4) 1.2141(3) 0.5816(3) 0.0338(8) Uani 1 1 d . . .
H12 H 0.681(4) 1.236(4) 0.583(3) 0.042(11) Uiso 1 1 d . . .
C13 C 1.0060(3) 0.7423(3) 0.8122(3) 0.0273(8) Uani 1 1 d . . .
H13A H 0.986(3) 0.716(3) 0.882(3) 0.018(8) Uiso 1 1 d . . .
H13B H 1.094(4) 0.729(3) 0.811(2) 0.030(9) Uiso 1 1 d . . .
C14 C 0.9488(3) 0.6715(3) 0.7557(2) 0.0262(7) Uani 1 1 d . . .
C15 C 1.0174(3) 0.5547(3) 0.7521(3) 0.0334(8) Uani 1 1 d . . .
H15 H 1.101(4) 0.522(3) 0.788(3) 0.031(9) Uiso 1 1 d . . .
C16 C 0.9592(4) 0.4874(4) 0.7064(3) 0.0403(9) Uani 1 1 d . . .
H16 H 0.999(4) 0.403(4) 0.712(3) 0.060(13) Uiso 1 1 d . . .
C17 C 0.8352(4) 0.5409(4) 0.6628(3) 0.0393(9) Uani 1 1 d . . .
H17 H 0.801(4) 0.497(4) 0.637(3) 0.045(12) Uiso 1 1 d . . .
C18 C 0.7741(4) 0.6576(3) 0.6674(3) 0.0316(8) Uani 1 1 d . . .
H18 H 0.696(3) 0.694(3) 0.639(2) 0.018(8) Uiso 1 1 d . . .
S1 S 0.39756(8) 0.81504(8) 0.71131(6) 0.02739(19) Uani 1 1 d . . .
F1S1 F 0.4980(2) 0.5762(2) 0.77136(18) 0.0519(6) Uani 1 1 d . . .
F2S1 F 0.3057(2) 0.6297(2) 0.69990(17) 0.0459(5) Uani 1 1 d . . .
F3S1 F 0.4747(2) 0.6484(2) 0.61309(17) 0.0497(6) Uani 1 1 d . . .
O1S1 O 0.5316(2) 0.8272(2) 0.71897(19) 0.0356(6) Uani 1 1 d . . .
O2S1 O 0.3287(2) 0.8881(2) 0.61976(19) 0.0424(6) Uani 1 1 d . . .
O3S1 O 0.3254(2) 0.8152(2) 0.79942(19) 0.0399(6) Uani 1 1 d . . .
C1S C 0.4214(3) 0.6581(3) 0.6994(3) 0.0329(8) Uani 1 1 d . . .
S2 S 0.72551(8) 0.73007(8) 1.00346(6) 0.0320(2) Uani 1 1 d . . .
F1S2 F 0.6957(3) 0.5107(3) 1.0894(2) 0.0863(10) Uani 1 1 d . . .
F2S2 F 0.8193(6) 0.5196(3) 0.9689(3) 0.144(2) Uani 1 1 d . . .
F3S2 F 0.6130(6) 0.5863(4) 0.9440(3) 0.182(3) Uani 1 1 d . . .
O1S2 O 0.7466(2) 0.7853(2) 0.89933(17) 0.0340(6) Uani 1 1 d . . .
O2S2 O 0.6019(3) 0.7866(3) 1.0353(2) 0.0789(12) Uani 1 1 d . . .
O3S2 O 0.8369(3) 0.7053(3) 1.0680(2) 0.0587(8) Uani 1 1 d . . .
C2S C 0.7110(6) 0.5787(5) 1.0009(3) 0.0661(14) Uani 1 1 d . . .
S3 S 0.38968(8) 1.18178(7) 0.65011(6) 0.02789(19) Uani 1 1 d . . .
F1S3 F 0.4453(2) 1.3968(2) 0.5878(2) 0.0582(7) Uani 1 1 d . . .
F2S3 F 0.2497(2) 1.4038(2) 0.6340(2) 0.0634(7) Uani 1 1 d . . .
F3S3 F 0.4081(3) 1.3463(2) 0.74244(19) 0.0702(8) Uani 1 1 d . . .
O1S3 O 0.5298(2) 1.1276(2) 0.67166(17) 0.0309(5) Uani 1 1 d . . .
O2S3 O 0.3082(2) 1.1332(2) 0.7265(2) 0.0450(7) Uani 1 1 d . . .
O3S3 O 0.3475(3) 1.1971(2) 0.5501(2) 0.0494(7) Uani 1 1 d . . .
C3S C 0.3733(4) 1.3404(3) 0.6545(3) 0.0366(9) Uani 1 1 d . . .

loop_
_atom_site_aniso_label
_atom_site_aniso_U_11
_atom_site_aniso_U_22
_atom_site_aniso_U_33
_atom_site_aniso_U_23
_atom_site_aniso_U_13
_atom_site_aniso_U_12
Eu 0.01510(9) 0.01994(10) 0.02406(10) -0.00657(7) 0.00071(6) -0.00357(6)
O1 0.0230(16) 0.0365(16) 0.0382(17) -0.0072(13) 0.0045(12) 0.0005(13)
O2 0.0655(19) 0.0275(16) 0.0274(15) -0.0069(14) -0.0023(13) -0.0186(14)
N1 0.0262(15) 0.0290(16) 0.0266(15) -0.0090(12) -0.0006(12) -0.0041(13)
N2 0.0225(15) 0.0268(16) 0.0278(15) -0.0075(12) 0.0022(11) -0.0097(12)
N3 0.0210(14) 0.0235(15) 0.0311(15) -0.0096(12) 0.0044(12) -0.0031(12)
N4 0.0185(13) 0.0259(15) 0.0254(14) -0.0063(12) -0.0014(11) -0.0045(12)
C1 0.024(2) 0.040(2) 0.046(2) -0.0189(19) -0.0104(17) -0.0032(17)
C2 0.0285(19) 0.035(2) 0.0252(18) -0.0098(15) -0.0036(14) -0.0078(16)
C3 0.036(2) 0.044(2) 0.041(2) -0.0160(18) -0.0057(17) -0.0153(19)
C4 0.053(3) 0.037(2) 0.047(2) -0.0169(19) -0.0063(19) -0.015(2)
C5 0.047(3) 0.042(2) 0.058(3) -0.029(2) 0.000(2) -0.005(2)
C6 0.031(2) 0.041(2) 0.041(2) -0.0185(18) 0.0000(17) -0.0066(18)
C7 0.0183(19) 0.034(2) 0.039(2) -0.0112(17) 0.0073(15) -0.0048(16)
C8 0.0208(17) 0.0319(19) 0.0258(18) -0.0095(15) 0.0026(13) -0.0097(15)
C9 0.027(2) 0.043(2) 0.045(2) -0.0134(19) 0.0055(17) -0.0145(18)
C10 0.048(2) 0.037(2) 0.045(2) -0.0089(19) 0.0136(19) -0.025(2)
C11 0.045(2) 0.028(2) 0.038(2) -0.0027(17) 0.0007(18) -0.0105(18)
C12 0.028(2) 0.032(2) 0.039(2) -0.0061(17) 0.0015(16) -0.0063(17)
C13 0.0177(18) 0.0278(19) 0.030(2) -0.0037(15) -0.0037(15) 0.0030(15)
C14 0.0211(17) 0.0241(18) 0.0293(18) -0.0029(14) 0.0048(14) -0.0025(14)
C15 0.0240(19) 0.026(2) 0.043(2) -0.0038(16) 0.0029(16) 0.0012(16)
C16 0.039(2) 0.024(2) 0.058(3) -0.0136(18) 0.0116(19) -0.0033(18)
C17 0.036(2) 0.035(2) 0.055(3) -0.025(2) 0.0091(19) -0.0122(19)
C18 0.0240(19) 0.036(2) 0.036(2) -0.0136(17) 0.0026(16) -0.0071(17)
S1 0.0196(4) 0.0271(5) 0.0369(5) -0.0087(4) 0.0030(4) -0.0083(3)
F1S1 0.0497(14) 0.0335(12) 0.0646(16) -0.0014(11) -0.0139(12) -0.0063(11)
F2S1 0.0370(12) 0.0485(13) 0.0635(15) -0.0192(11) 0.0054(10) -0.0273(11)
F3S1 0.0498(14) 0.0573(15) 0.0568(15) -0.0341(12) 0.0158(11) -0.0216(12)
O1S1 0.0212(12) 0.0373(14) 0.0582(17) -0.0252(13) 0.0074(11) -0.0128(11)
O2S1 0.0365(14) 0.0371(15) 0.0448(16) 0.0040(12) -0.0021(12) -0.0082(12)
O3S1 0.0286(13) 0.0520(17) 0.0445(15) -0.0204(13) 0.0094(11) -0.0122(12)
C1S 0.0287(19) 0.036(2) 0.037(2) -0.0084(17) 0.0018(16) -0.0142(17)
S2 0.0314(5) 0.0351(5) 0.0259(5) -0.0049(4) 0.0002(4) -0.0045(4)
F1S2 0.113(2) 0.076(2) 0.0639(19) 0.0223(15) -0.0066(17) -0.0570(19)
F2S2 0.271(6) 0.046(2) 0.120(3) -0.036(2) 0.090(4) -0.039(3)
F3S2 0.295(7) 0.140(4) 0.128(3) 0.042(3) -0.131(4) -0.155(4)
O1S2 0.0315(13) 0.0312(13) 0.0304(13) 0.0000(11) 0.0057(10) -0.0002(11)
O2S2 0.058(2) 0.093(3) 0.0444(18) 0.0081(17) 0.0248(15) 0.0283(18)
O3S2 0.0600(19) 0.0585(19) 0.0551(19) -0.0029(15) -0.0264(15) -0.0202(16)
C2S 0.101(4) 0.061(3) 0.043(3) 0.001(2) -0.011(3) -0.046(3)
S3 0.0253(4) 0.0229(4) 0.0345(5) -0.0086(4) -0.0049(4) -0.0023(4)
F1S3 0.0655(16) 0.0332(13) 0.0772(18) -0.0143(12) 0.0248(14) -0.0171(12)
F2S3 0.0418(14) 0.0376(13) 0.098(2) -0.0175(13) -0.0012(13) 0.0145(11)
F3S3 0.112(2) 0.0466(15) 0.0538(16) -0.0284(12) -0.0189(15) -0.0039(15)
O1S3 0.0227(12) 0.0238(12) 0.0410(14) -0.0041(10) 0.0019(10) -0.0010(10)
O2S3 0.0275(13) 0.0431(16) 0.0585(18) -0.0026(13) 0.0060(12) -0.0097(12)
O3S3 0.0661(19) 0.0365(15) 0.0443(16) -0.0139(13) -0.0206(14) -0.0041(14)
C3S 0.036(2) 0.030(2) 0.042(2) -0.0138(17) -0.0039(17) 0.0020(17)

loop_
_atom_type_symbol
_atom_type_description
_atom_type_scat_dispersion_real
_atom_type_scat_dispersion_imag
_atom_type_scat_source
C C 0.0033 0.0016 'International Tables Vol C Tables 4.2.6.8 and 6.1.1.4'
H H 0.0000 0.0000 'International Tables Vol C Tables 4.2.6.8 and 6.1.1.4'
N N 0.0061 0.0033 'International Tables Vol C Tables 4.2.6.8 and 6.1.1.4'
O O 0.0106 0.0060 'International Tables Vol C Tables 4.2.6.8 and 6.1.1.4'
F F 0.0171 0.0103 'International Tables Vol C Tables 4.2.6.8 and 6.1.1.4'
S S 0.1246 0.1234 'International Tables Vol C Tables 4.2.6.8 and 6.1.1.4'
Eu Eu -0.1578 3.6682 'International Tables Vol C Tables 4.2.6.8 and 6.1.1.4'

loop_
_geom_angle_atom_site_label_1
_geom_angle_atom_site_label_2
_geom_angle_atom_site_label_3
_geom_angle
_geom_angle_site_symmetry_1
_geom_angle_site_symmetry_3
_geom_angle_publ_flag
O1S2 Eu O2 140.91(10) . . ?
O1S2 Eu O1S1 85.99(9) . . ?
O2 Eu O1S1 72.27(10) . . ?
O1S2 Eu O1S3 138.16(8) . . ?
O2 Eu O1S3 74.12(9) . . ?
O1S1 Eu O1S3 87.13(8) . . ?
O1S2 Eu O1 69.79(10) . . ?
O2 Eu O1 129.98(11) . . ?
O1S1 Eu O1 73.64(9) . . ?
O1S3 Eu O1 68.66(9) . . ?
O1S2 Eu N1 81.03(9) . . ?
O2 Eu N1 133.00(10) . . ?
O1S1 Eu N1 147.88(8) . . ?
O1S3 Eu N1 83.34(8) . . ?
O1 Eu N1 74.32(9) . . ?
O1S2 Eu N4 71.64(8) . . ?
O2 Eu N4 101.70(9) . . ?
O1S1 Eu N4 135.72(8) . . ?
O1S3 Eu N4 134.61(8) . . ?
O1 Eu N4 128.21(10) . . ?
N1 Eu N4 66.64(8) . . ?
O1S2 Eu N3 70.61(8) . . ?
O2 Eu N3 72.27(9) . . ?
O1S1 Eu N3 73.82(8) . . ?
O1S3 Eu N3 145.04(8) . . ?
O1 Eu N3 129.67(9) . . ?
N1 Eu N3 127.56(8) . . ?
N4 Eu N3 62.94(8) . . ?
O1S2 Eu N2 133.45(8) . . ?
O2 Eu N2 66.68(9) . . ?
O1S1 Eu N2 137.71(8) . . ?
O1S3 Eu N2 72.57(8) . . ?
O1 Eu N2 127.63(9) . . ?
N1 Eu N2 67.39(8) . . ?
N4 Eu N2 64.90(8) . . ?
N3 Eu N2 102.16(8) . . ?
C6 N1 C2 117.4(3) . . ?
C6 N1 Eu 121.2(2) . . ?
C2 N1 Eu 118.7(2) . . ?
C12 N2 C8 116.5(3) . . ?
C12 N2 Eu 127.7(2) . . ?
C8 N2 Eu 115.7(2) . . ?
C18 N3 C14 116.9(3) . . ?
C18 N3 Eu 122.9(2) . . ?
C14 N3 Eu 119.8(2) . . ?
C7 N4 C1 110.0(3) . . ?
C7 N4 C13 107.5(3) . . ?
C1 N4 C13 107.4(3) . . ?
C7 N4 Eu 106.13(19) . . ?
C1 N4 Eu 113.14(19) . . ?
C13 N4 Eu 112.54(19) . . ?
N4 C1 C2 114.7(3) . . ?
N1 C2 C3 121.8(3) . . ?
N1 C2 C1 116.6(3) . . ?
C3 C2 C1 121.3(3) . . ?
C4 C3 C2 119.6(4) . . ?
C3 C4 C5 119.0(4) . . ?
C4 C5 C6 118.7(4) . . ?
N1 C6 C5 123.5(4) . . ?
N4 C7 C8 112.8(3) . . ?
N2 C8 C9 122.5(3) . . ?
N2 C8 C7 116.3(3) . . ?
C9 C8 C7 121.2(3) . . ?
C10 C9 C8 119.6(4) . . ?
C9 C10 C11 118.7(4) . . ?
C10 C11 C12 118.9(4) . . ?
N2 C12 C11 123.7(4) . . ?
N4 C13 C14 112.3(3) . . ?
N3 C14 C15 122.5(3) . . ?
N3 C14 C13 117.2(3) . . ?
C15 C14 C13 120.3(3) . . ?
C16 C15 C14 119.4(3) . . ?
C15 C16 C17 118.4(3) . . ?
C18 C17 C16 119.1(4) . . ?
N3 C18 C17 123.7(4) . . ?
O3S1 S1 O2S1 116.06(16) . . ?
O3S1 S1 O1S1 114.77(15) . . ?
O2S1 S1 O1S1 113.88(15) . . ?
O3S1 S1 C1S 104.36(16) . . ?
O2S1 S1 C1S 102.62(16) . . ?
O1S1 S1 C1S 102.78(15) . . ?
S1 O1S1 Eu 153.44(14) . . ?
F1S1 C1S F2S1 108.8(3) . . ?
F1S1 C1S F3S1 107.9(3) . . ?
F2S1 C1S F3S1 107.0(3) . . ?
F1S1 C1S S1 112.5(2) . . ?
F2S1 C1S S1 109.7(2) . . ?
F3S1 C1S S1 110.8(2) . . ?
O3S2 S2 O2S2 117.3(2) . . ?
O3S2 S2 O1S2 114.09(17) . . ?
O2S2 S2 O1S2 112.75(16) . . ?
O3S2 S2 C2S 103.7(2) . . ?
O2S2 S2 C2S 104.8(3) . . ?
O1S2 S2 C2S 102.00(19) . . ?
S2 O1S2 Eu 154.52(14) . . ?
F3S2 C2S F1S2 108.4(4) . . ?
F3S2 C2S F2S2 109.3(5) . . ?
F1S2 C2S F2S2 106.1(5) . . ?
F3S2 C2S S2 110.9(4) . . ?
F1S2 C2S S2 112.1(4) . . ?
F2S2 C2S S2 109.9(4) . . ?
O3S3 S3 O2S3 116.44(18) . . ?
O3S3 S3 O1S3 114.50(16) . . ?
O2S3 S3 O1S3 113.72(15) . . ?
O3S3 S3 C3S 102.26(16) . . ?
O2S3 S3 C3S 104.96(17) . . ?
O1S3 S3 C3S 102.60(15) . . ?
S3 O1S3 Eu 144.35(14) . . ?
F3S3 C3S F1S3 108.2(3) . . ?
F3S3 C3S F2S3 108.1(3) . . ?
F1S3 C3S F2S3 106.9(3) . . ?
F3S3 C3S S3 111.8(3) . . ?
F1S3 C3S S3 111.6(2) . . ?
F2S3 C3S S3 110.0(3) . . ?

loop_
_geom_bond_atom_site_label_1
_geom_bond_atom_site_label_2
_geom_bond_distance
_geom_bond_site_symmetry_2
_geom_bond_publ_flag
Eu O1S2 2.383(2) . ?
Eu O2 2.417(3) . ?
Eu O1S1 2.428(2) . ?
Eu O1S3 2.449(2) . ?
Eu O1 2.462(3) . ?
Eu N1 2.575(3) . ?
Eu N4 2.628(2) . ?
Eu N3 2.642(3) . ?
Eu N2 2.682(3) . ?
N1 C6 1.337(5) . ?
N1 C2 1.359(4) . ?
N2 C12 1.342(4) . ?
N2 C8 1.347(4) . ?
N3 C18 1.345(4) . ?
N3 C14 1.347(4) . ?
N4 C7 1.487(4) . ?
N4 C1 1.488(4) . ?
N4 C13 1.489(4) . ?
C1 C2 1.501(5) . ?
C2 C3 1.383(5) . ?
C3 C4 1.374(6) . ?
C4 C5 1.377(6) . ?
C5 C6 1.377(5) . ?
C7 C8 1.498(5) . ?
C8 C9 1.382(5) . ?
C9 C10 1.367(6) . ?
C10 C11 1.369(6) . ?
C11 C12 1.374(5) . ?
C13 C14 1.501(5) . ?
C14 C15 1.385(5) . ?
C15 C16 1.377(5) . ?
C16 C17 1.378(6) . ?
C17 C18 1.368(5) . ?
S1 O3S1 1.427(3) . ?
S1 O2S1 1.433(3) . ?
S1 O1S1 1.455(2) . ?
S1 C1S 1.826(4) . ?
F1S1 C1S 1.314(4) . ?
F2S1 C1S 1.331(4) . ?
F3S1 C1S 1.335(4) . ?
S2 O3S2 1.419(3) . ?
S2 O2S2 1.423(3) . ?
S2 O1S2 1.459(2) . ?
S2 C2S 1.806(5) . ?
F1S2 C2S 1.307(5) . ?
F2S2 C2S 1.312(7) . ?
F3S2 C2S 1.287(6) . ?
S3 O3S3 1.427(3) . ?
S3 O2S3 1.431(3) . ?
S3 O1S3 1.458(2) . ?
S3 C3S 1.821(4) . ?
F1S3 C3S 1.320(4) . ?
F2S3 C3S 1.323(4) . ?
F3S3 C3S 1.313(4) . ?

loop_
_geom_hbond_atom_site_label_D
_geom_hbond_atom_site_label_H
_geom_hbond_atom_site_label_A
_geom_hbond_distance_DH
_geom_hbond_distance_HA
_geom_hbond_distance_DA
_geom_hbond_angle_DHA
_geom_hbond_site_symmetry_A
O1 H1O1 O2S3 0.67(5) 2.30(5) 2.878(4) 145(5) .
O1 H2O1 O2S2 0.85(6) 2.03(6) 2.801(4) 151(5) .
O2 H1O2 O2S1 0.74(4) 2.08(4) 2.768(4) 156(4) 2_676
O2 H2O2 O3S3 0.78(4) 1.96(4) 2.730(4) 166(4) 2_676
